data_4312849
loop_
_publ_author_name
'Nisha Mathew'
'Balaji R. Jagirdar'
'Anupama Ranganathan'

_publ_section_title
;
 Trans \\rightarrow Cis Isomerization of trans-[(dppm)2Ru(H)(L)][BF4] (L =
 P(OR)3) Complexes: Preparation of cis-[(dppm)2Ru(\h2-H2)(L)][BF4]2
;
_journal_name_full 'Inorganic Chemistry'
_journal_page_first 187
_journal_page_last 197
_journal_paper_doi 10.1021/ic020082n
_journal_volume 42
_journal_year 2003
_chemical_formula_sum 'C53 H53 B F4 O3 P5 Ru'
_chemical_formula_weight 1080.68
_chemical_name_systematic
;
  ?
;
_space_group_IT_number 2
_symmetry_cell_setting triclinic
_symmetry_space_group_name_Hall '-P 1'
_symmetry_space_group_name_H-M 'P -1'
_atom_sites_solution_hydrogens geom
_atom_sites_solution_primary direct
_atom_sites_solution_secondary difmap
_audit_creation_method SHELXL-97
_cell_angle_alpha 75.75
_cell_angle_beta 76.1020(10)
_cell_angle_gamma 77.1270(10)
_cell_formula_units_Z 2
_cell_length_a 9.77640(10)
_cell_length_b 15.0833(2)
_cell_length_c 20.72300(10)
_cell_measurement_temperature 130(2)
_cell_volume 2831.26(5)
_computing_structure_refinement 'SHELXL-97 (Sheldrick, 1997)'
_diffrn_ambient_temperature 130(2)
_diffrn_measured_fraction_theta_full 0.985
_diffrn_measured_fraction_theta_max 0.985
_diffrn_radiation_monochromator graphite
_diffrn_radiation_source 'fine-focus sealed tube'
_diffrn_radiation_type MoK\a
_diffrn_radiation_wavelength 0.71073
_diffrn_reflns_av_R_equivalents 0.0406
_diffrn_reflns_av_sigmaI/netI 0.0906
_diffrn_reflns_limit_h_max 10
_diffrn_reflns_limit_h_min -9
_diffrn_reflns_limit_k_max 16
_diffrn_reflns_limit_k_min -13
_diffrn_reflns_limit_l_max 23
_diffrn_reflns_limit_l_min -20
_diffrn_reflns_number 12080
_diffrn_reflns_theta_full 23.35
_diffrn_reflns_theta_max 23.35
_diffrn_reflns_theta_min 1.03
_exptl_absorpt_coefficient_mu 0.469
_exptl_crystal_density_diffrn 1.268
_exptl_crystal_density_method 'not measured'
_exptl_crystal_F_000 1110
_refine_diff_density_max 1.688
_refine_diff_density_min -0.599
_refine_diff_density_rms 0.185
_refine_ls_extinction_method none
_refine_ls_goodness_of_fit_ref 1.137
_refine_ls_hydrogen_treatment mixed
_refine_ls_matrix_type full
_refine_ls_number_parameters 604
_refine_ls_number_reflns 8077
_refine_ls_number_restraints 0
_refine_ls_restrained_S_all 1.137
_refine_ls_R_factor_all 0.0951
_refine_ls_R_factor_gt 0.0635
_refine_ls_shift/su_max 0.000
_refine_ls_shift/su_mean 0.000
_refine_ls_structure_factor_coef Fsqd
_refine_ls_weighting_details 'calc w=1/[\s^2^(Fo^2^)+(0.1254P)^2^+3.5646P] where P=(Fo^2^+2Fc^2^)/3'
_refine_ls_weighting_scheme calc
_refine_ls_wR_factor_gt 0.2032
_refine_ls_wR_factor_ref 0.2269
_reflns_number_gt 5867
_reflns_number_total 8077
_reflns_threshold_expression >2sigma(I)
_cod_data_source_file ic020082n_2.cif
_cod_data_source_block cis-[(dppm)2Ru(H)(P(OMe)3][BF4](2a)
_cod_original_cell_volume 2831.23(5)
_cod_database_code 4312849

loop_
_symmetry_equiv_pos_as_xyz
'x, y, z'
'-x, -y, -z'

loop_
_atom_site_label
_atom_site_type_symbol
_atom_site_fract_x
_atom_site_fract_y
_atom_site_fract_z
_atom_site_U_iso_or_equiv
_atom_site_adp_type
_atom_site_occupancy
_atom_site_symmetry_multiplicity
_atom_site_calc_flag
_atom_site_refinement_flags
_atom_site_disorder_assembly
_atom_site_disorder_group
Ru1 Ru 0.92261(6) 0.17698(4) 0.20968(3) 0.0194(2) Uani 1 1 d . . .
P3 P 0.7720(2) 0.06536(14) 0.24796(10) 0.0204(5) Uani 1 1 d . . .
P5 P 0.8998(2) 0.19925(14) 0.10116(10) 0.0213(5) Uani 1 1 d . . .
P1 P 1.0621(2) 0.14828(14) 0.29458(10) 0.0225(5) Uani 1 1 d . . .
P2 P 1.0782(2) 0.28252(14) 0.17806(10) 0.0218(5) Uani 1 1 d . . .
P4 P 0.6794(2) 0.25358(14) 0.24299(10) 0.0226(5) Uani 1 1 d . . .
O3 O 0.7747(5) 0.1530(4) 0.0920(2) 0.0235(12) Uani 1 1 d . . .
O1 O 1.0331(5) 0.1651(3) 0.0446(3) 0.0234(12) Uani 1 1 d . . .
O2 O 0.8716(5) 0.3058(4) 0.0661(3) 0.0257(13) Uani 1 1 d . . .
F1 F 1.2665(6) -0.2777(4) 0.1139(3) 0.0501(14) Uani 1 1 d . . .
F4 F 1.4048(5) -0.2532(4) 0.1781(3) 0.0507(14) Uani 1 1 d . . .
F3 F 1.1661(6) -0.2335(6) 0.2131(3) 0.080(2) Uani 1 1 d . . .
C32 C 0.7635(8) -0.0197(5) 0.2017(4) 0.0248(19) Uani 1 1 d . . .
F2 F 1.2614(9) -0.1326(4) 0.1251(4) 0.093(3) Uani 1 1 d . . .
C19 C 1.1771(9) 0.3753(6) 0.0453(4) 0.029(2) Uani 1 1 d . . .
H19 H 1.1086 0.4256 0.0565 0.035 Uiso 1 1 calc R . .
C20 C 1.0297(8) 0.4011(5) 0.1898(4) 0.0263(19) Uani 1 1 d . . .
C53 C 0.7549(9) 0.1363(6) 0.0301(4) 0.036(2) Uani 1 1 d . . .
H53A H 0.6718 0.1079 0.0390 0.054 Uiso 1 1 calc R . .
H53B H 0.8375 0.0957 0.0116 0.054 Uiso 1 1 calc R . .
H53C H 0.7421 0.1942 -0.0018 0.054 Uiso 1 1 calc R . .
C14 C 1.1964(8) 0.2935(6) 0.0944(4) 0.0256(19) Uani 1 1 d . . .
C2 C 1.1663(9) -0.0419(6) 0.2958(4) 0.0288(19) Uani 1 1 d . . .
H2 H 1.0963 -0.0392 0.2717 0.035 Uiso 1 1 calc R . .
C1 C 1.1762(8) 0.0367(5) 0.3168(4) 0.0233(18) Uani 1 1 d . . .
C26 C 0.7504(8) -0.0006(5) 0.3357(4) 0.0244(18) Uani 1 1 d . . .
C16 C 1.3798(9) 0.2249(7) 0.0116(5) 0.039(2) Uani 1 1 d . . .
H16 H 1.4473 0.1744 -0.0002 0.047 Uiso 1 1 calc R . .
C49 C 0.4770(8) 0.5144(6) 0.1666(4) 0.031(2) Uani 1 1 d . . .
H49 H 0.4536 0.5723 0.1786 0.037 Uiso 1 1 calc R . .
C25 C 0.8942(9) 0.4505(6) 0.1817(4) 0.031(2) Uani 1 1 d . . .
H25 H 0.8268 0.4203 0.1753 0.037 Uiso 1 1 calc R . .
C15 C 1.2975(8) 0.2193(6) 0.0766(4) 0.033(2) Uani 1 1 d . . .
H15 H 1.3107 0.1646 0.1088 0.040 Uiso 1 1 calc R . .
C21 C 1.1285(9) 0.4471(6) 0.1992(4) 0.034(2) Uani 1 1 d . . .
H21 H 1.2200 0.4154 0.2037 0.040 Uiso 1 1 calc R . .
C50 C 0.5420(8) 0.4370(6) 0.2090(4) 0.030(2) Uani 1 1 d . . .
H50 H 0.5608 0.4436 0.2493 0.035 Uiso 1 1 calc R . .
C46 C 0.5468(8) 0.3429(6) 0.1303(4) 0.0266(19) Uani 1 1 d . . .
H46 H 0.5703 0.2856 0.1175 0.032 Uiso 1 1 calc R . .
C48 C 0.4478(8) 0.5043(6) 0.1070(5) 0.035(2) Uani 1 1 d . . .
H48 H 0.4053 0.5555 0.0787 0.042 Uiso 1 1 calc R . .
C51 C 1.1056(9) 0.0724(6) 0.0526(4) 0.033(2) Uani 1 1 d . . .
H51A H 1.1813 0.0657 0.0140 0.050 Uiso 1 1 calc R . .
H51B H 1.0397 0.0319 0.0563 0.050 Uiso 1 1 calc R . .
H51C H 1.1450 0.0564 0.0930 0.050 Uiso 1 1 calc R . .
C4 C 1.3662(10) -0.1283(7) 0.3463(5) 0.043(2) Uani 1 1 d . . .
H4 H 1.4292 -0.1837 0.3562 0.051 Uiso 1 1 calc R . .
C47 C 0.4814(8) 0.4189(6) 0.0895(4) 0.030(2) Uani 1 1 d . . .
H47 H 0.4599 0.4123 0.0498 0.036 Uiso 1 1 calc R . .
C18 C 1.2576(10) 0.3819(7) -0.0188(4) 0.039(2) Uani 1 1 d . . .
H18 H 1.2438 0.4366 -0.0509 0.047 Uiso 1 1 calc R . .
C52 C 0.8790(10) 0.3417(6) -0.0061(4) 0.035(2) Uani 1 1 d . . .
H52A H 0.8575 0.4083 -0.0147 0.053 Uiso 1 1 calc R . .
H52B H 0.8108 0.3184 -0.0211 0.053 Uiso 1 1 calc R . .
H52C H 0.9735 0.3220 -0.0302 0.053 Uiso 1 1 calc R . .
C6 C 1.2821(8) 0.0310(6) 0.3527(4) 0.0258(19) Uani 1 1 d . . .
H6 H 1.2891 0.0829 0.3676 0.031 Uiso 1 1 calc R . .
C45 C 0.5785(8) 0.3508(5) 0.1911(4) 0.0243(18) Uani 1 1 d . . .
C44 C 0.4572(9) 0.2820(6) 0.3542(4) 0.032(2) Uani 1 1 d . . .
H44 H 0.3989 0.2681 0.3299 0.038 Uiso 1 1 calc R . .
C39 C 0.6009(8) 0.2827(5) 0.3261(4) 0.0256(19) Uani 1 1 d . . .
C7 C 1.0187(8) 0.1850(6) 0.3764(4) 0.0262(19) Uani 1 1 d . . .
C3 C 1.2601(10) -0.1240(6) 0.3107(5) 0.040(2) Uani 1 1 d . . .
H3 H 1.2523 -0.1765 0.2969 0.048 Uiso 1 1 calc R . .
C38 C 0.6041(8) 0.1513(5) 0.2451(4) 0.0234(18) Uani 1 1 d . . .
H38A H 0.5670 0.1567 0.2046 0.028 Uiso 1 1 calc R . .
H38B H 0.5308 0.1380 0.2852 0.028 Uiso 1 1 calc R . .
C33 C 0.8893(9) -0.0735(5) 0.1731(4) 0.0272(19) Uani 1 1 d . . .
H33 H 0.9776 -0.0636 0.1765 0.033 Uiso 1 1 calc R . .
C22 C 1.0913(10) 0.5413(7) 0.2020(5) 0.044(2) Uani 1 1 d . . .
H22 H 1.1577 0.5714 0.2094 0.053 Uiso 1 1 calc R . .
C5 C 1.3779(9) -0.0515(6) 0.3667(4) 0.034(2) Uani 1 1 d . . .
H5 H 1.4497 -0.0541 0.3899 0.041 Uiso 1 1 calc R . .
C8 C 1.0309(9) 0.2701(6) 0.3833(5) 0.036(2) Uani 1 1 d . . .
H8 H 1.0638 0.3131 0.3453 0.044 Uiso 1 1 calc R . .
C23 C 0.9569(10) 0.5903(6) 0.1939(5) 0.041(2) Uani 1 1 d . . .
H23 H 0.9327 0.6530 0.1956 0.049 Uiso 1 1 calc R . .
C17 C 1.3592(10) 0.3079(7) -0.0360(5) 0.043(2) Uani 1 1 d . . .
H17 H 1.4145 0.3131 -0.0796 0.051 Uiso 1 1 calc R . .
C12 C 0.9650(8) 0.1218(6) 0.4344(4) 0.033(2) Uani 1 1 d . . .
H12 H 0.9556 0.0633 0.4306 0.040 Uiso 1 1 calc R . .
C37 C 0.6335(10) -0.0375(6) 0.1962(4) 0.037(2) Uani 1 1 d . . .
H37 H 0.5483 -0.0037 0.2155 0.045 Uiso 1 1 calc R . .
C9 C 0.9942(10) 0.2936(8) 0.4472(5) 0.048(3) Uani 1 1 d . . .
H9 H 1.0054 0.3512 0.4518 0.058 Uiso 1 1 calc R . .
C36 C 0.6302(10) -0.1055(6) 0.1621(5) 0.040(2) Uani 1 1 d . . .
H36 H 0.5429 -0.1164 0.1582 0.048 Uiso 1 1 calc R . .
C24 C 0.8593(10) 0.5445(6) 0.1831(5) 0.039(2) Uani 1 1 d . . .
H24 H 0.7693 0.5770 0.1767 0.047 Uiso 1 1 calc R . .
C31 C 0.7046(10) 0.0468(6) 0.3888(4) 0.041(2) Uani 1 1 d . . .
H31 H 0.6878 0.1114 0.3794 0.049 Uiso 1 1 calc R . .
C13 C 1.1899(8) 0.2209(5) 0.2406(4) 0.0259(19) Uani 1 1 d . . .
H13A H 1.2777 0.1845 0.2207 0.031 Uiso 1 1 calc R . .
H13B H 1.2115 0.2624 0.2644 0.031 Uiso 1 1 calc R . .
C30 C 0.6838(10) -0.0008(7) 0.4556(4) 0.043(2) Uani 1 1 d . . .
H30 H 0.6508 0.0315 0.4908 0.052 Uiso 1 1 calc R . .
C29 C 0.7124(10) -0.0966(6) 0.4695(5) 0.042(2) Uani 1 1 d . . .
H29 H 0.6997 -0.1293 0.5143 0.050 Uiso 1 1 calc R . .
C40 C 0.6848(9) 0.3053(6) 0.3627(5) 0.039(2) Uani 1 1 d . . .
H40 H 0.7808 0.3080 0.3444 0.047 Uiso 1 1 calc R . .
C10 C 0.9410(10) 0.2307(9) 0.5037(5) 0.053(3) Uani 1 1 d . . .
H10 H 0.9154 0.2465 0.5462 0.064 Uiso 1 1 calc R . .
C27 C 0.7769(9) -0.0959(6) 0.3516(4) 0.035(2) Uani 1 1 d . . .
H27 H 0.8074 -0.1292 0.3170 0.042 Uiso 1 1 calc R . .
C35 C 0.7529(11) -0.1557(6) 0.1347(5) 0.041(2) Uani 1 1 d . . .
H35 H 0.7497 -0.2009 0.1120 0.050 Uiso 1 1 calc R . .
C43 C 0.3991(10) 0.3021(7) 0.4187(5) 0.045(3) Uani 1 1 d . . .
H43 H 0.3025 0.3021 0.4370 0.054 Uiso 1 1 calc R . .
C34 C 0.8840(10) -0.1404(6) 0.1402(5) 0.039(2) Uani 1 1 d . . .
H34 H 0.9682 -0.1757 0.1214 0.047 Uiso 1 1 calc R . .
C28 C 0.7589(11) -0.1430(7) 0.4183(5) 0.048(3) Uani 1 1 d . . .
H28 H 0.7791 -0.2076 0.4280 0.058 Uiso 1 1 calc R . .
B1 B 1.2756(13) -0.2236(8) 0.1570(6) 0.042(3) Uani 1 1 d . . .
C41 C 0.6261(12) 0.3237(8) 0.4260(6) 0.064(3) Uani 1 1 d . . .
H41 H 0.6836 0.3381 0.4505 0.077 Uiso 1 1 calc R . .
C11 C 0.9262(10) 0.1473(7) 0.4973(5) 0.044(2) Uani 1 1 d . . .
H11 H 0.8895 0.1058 0.5355 0.053 Uiso 1 1 calc R . .
C42 C 0.4840(12) 0.3215(8) 0.4542(6) 0.064(3) Uani 1 1 d . . .
H42 H 0.4465 0.3333 0.4976 0.077 Uiso 1 1 calc R . .

loop_
_atom_site_aniso_label
_atom_site_aniso_U_11
_atom_site_aniso_U_22
_atom_site_aniso_U_33
_atom_site_aniso_U_23
_atom_site_aniso_U_13
_atom_site_aniso_U_12
Ru1 0.0196(4) 0.0231(4) 0.0163(4) -0.0017(3) -0.0036(3) -0.0078(3)
P3 0.0221(11) 0.0234(11) 0.0180(11) -0.0027(9) -0.0052(9) -0.0084(9)
P5 0.0214(11) 0.0253(11) 0.0178(11) -0.0016(9) -0.0044(9) -0.0076(9)
P1 0.0228(11) 0.0269(12) 0.0191(11) -0.0027(9) -0.0053(9) -0.0081(9)
P2 0.0213(11) 0.0259(12) 0.0187(11) -0.0010(9) -0.0022(9) -0.0105(9)
P4 0.0206(11) 0.0266(12) 0.0206(11) -0.0033(9) -0.0033(9) -0.0069(9)
O3 0.027(3) 0.029(3) 0.017(3) -0.001(2) -0.005(2) -0.011(2)
O1 0.021(3) 0.027(3) 0.020(3) -0.005(2) 0.001(2) -0.004(2)
O2 0.028(3) 0.028(3) 0.019(3) 0.002(2) -0.005(2) -0.007(2)
F1 0.075(4) 0.043(3) 0.043(3) -0.010(3) -0.026(3) -0.014(3)
F4 0.042(3) 0.058(4) 0.059(4) -0.023(3) -0.013(3) -0.009(3)
F3 0.048(4) 0.135(6) 0.061(4) -0.035(4) -0.006(3) -0.015(4)
C32 0.032(5) 0.030(5) 0.015(4) 0.005(3) -0.005(4) -0.021(4)
F2 0.145(7) 0.035(4) 0.113(6) -0.006(4) -0.064(6) -0.013(4)
C19 0.032(5) 0.030(5) 0.028(5) -0.004(4) -0.003(4) -0.016(4)
C20 0.030(5) 0.026(5) 0.021(5) 0.000(4) 0.001(4) -0.013(4)
C53 0.040(5) 0.052(6) 0.025(5) -0.018(4) -0.006(4) -0.019(4)
C14 0.017(4) 0.036(5) 0.029(5) -0.010(4) -0.003(4) -0.012(4)
C2 0.034(5) 0.031(5) 0.022(5) -0.009(4) -0.005(4) -0.005(4)
C1 0.020(4) 0.033(5) 0.013(4) -0.001(3) 0.001(3) -0.005(3)
C26 0.022(4) 0.028(5) 0.023(5) 0.004(4) -0.003(3) -0.013(3)
C16 0.023(5) 0.055(6) 0.048(6) -0.022(5) -0.002(4) -0.019(4)
C49 0.030(5) 0.026(5) 0.034(5) -0.005(4) -0.001(4) -0.006(4)
C25 0.025(5) 0.033(5) 0.036(5) -0.009(4) -0.002(4) -0.009(4)
C15 0.023(4) 0.045(6) 0.032(5) -0.009(4) -0.001(4) -0.009(4)
C21 0.028(5) 0.032(5) 0.039(6) -0.007(4) 0.000(4) -0.010(4)
C50 0.023(4) 0.031(5) 0.031(5) -0.001(4) -0.006(4) -0.003(4)
C46 0.025(4) 0.031(5) 0.024(5) -0.005(4) -0.003(4) -0.007(4)
C48 0.024(5) 0.040(6) 0.033(5) 0.009(4) -0.003(4) -0.011(4)
C51 0.033(5) 0.034(5) 0.031(5) -0.002(4) -0.004(4) -0.009(4)
C4 0.040(6) 0.046(6) 0.034(6) 0.000(5) -0.012(5) 0.004(5)
C47 0.023(4) 0.036(5) 0.030(5) 0.000(4) -0.006(4) -0.007(4)
C18 0.045(6) 0.061(7) 0.019(5) -0.007(4) -0.003(4) -0.029(5)
C52 0.050(6) 0.036(5) 0.019(5) 0.002(4) -0.011(4) -0.010(4)
C6 0.027(4) 0.033(5) 0.018(4) -0.009(4) -0.001(4) -0.005(4)
C45 0.018(4) 0.030(5) 0.022(5) 0.001(4) 0.000(3) -0.010(3)
C44 0.031(5) 0.040(5) 0.024(5) -0.008(4) 0.004(4) -0.015(4)
C39 0.028(5) 0.024(4) 0.024(5) -0.003(4) -0.005(4) -0.007(4)
C7 0.020(4) 0.036(5) 0.025(5) -0.011(4) -0.007(4) -0.002(4)
C3 0.053(6) 0.033(5) 0.037(6) -0.012(4) -0.016(5) 0.003(4)
C38 0.021(4) 0.024(4) 0.027(5) -0.007(4) -0.005(3) -0.005(3)
C33 0.034(5) 0.026(5) 0.024(5) -0.005(4) -0.004(4) -0.012(4)
C22 0.045(6) 0.045(6) 0.046(6) -0.012(5) 0.003(5) -0.024(5)
C5 0.031(5) 0.046(6) 0.022(5) -0.007(4) 0.000(4) -0.006(4)
C8 0.036(5) 0.036(5) 0.042(6) -0.012(4) -0.010(4) -0.009(4)
C23 0.042(6) 0.028(5) 0.048(6) -0.007(4) -0.002(5) -0.006(4)
C17 0.038(6) 0.070(7) 0.030(5) -0.017(5) 0.005(4) -0.033(5)
C12 0.028(5) 0.038(5) 0.027(5) -0.003(4) 0.000(4) -0.001(4)
C37 0.040(5) 0.044(6) 0.031(5) -0.001(4) -0.008(4) -0.021(4)
C9 0.039(6) 0.060(7) 0.058(7) -0.041(6) -0.013(5) -0.002(5)
C36 0.047(6) 0.046(6) 0.040(6) -0.012(5) -0.017(5) -0.022(5)
C24 0.032(5) 0.038(6) 0.044(6) -0.012(4) -0.003(4) -0.001(4)
C31 0.061(6) 0.034(5) 0.027(5) -0.003(4) -0.003(5) -0.015(5)
C13 0.027(4) 0.030(5) 0.021(4) -0.001(4) -0.005(4) -0.008(4)
C30 0.057(6) 0.055(7) 0.020(5) -0.005(4) -0.006(4) -0.022(5)
C29 0.053(6) 0.041(6) 0.023(5) 0.017(4) -0.011(5) -0.016(5)
C40 0.022(5) 0.054(6) 0.046(6) -0.027(5) -0.010(4) 0.005(4)
C10 0.036(6) 0.093(9) 0.032(6) -0.027(6) -0.003(5) -0.003(6)
C27 0.046(5) 0.028(5) 0.028(5) -0.004(4) -0.005(4) -0.002(4)
C35 0.062(7) 0.037(6) 0.033(5) -0.011(4) -0.009(5) -0.021(5)
C43 0.041(6) 0.048(6) 0.038(6) -0.009(5) 0.012(5) -0.010(5)
C34 0.046(6) 0.036(5) 0.033(5) -0.011(4) -0.001(4) -0.007(4)
C28 0.072(7) 0.038(6) 0.028(6) 0.003(5) -0.014(5) -0.003(5)
B1 0.055(7) 0.040(7) 0.034(6) -0.002(5) -0.018(6) -0.011(5)
C41 0.055(7) 0.093(9) 0.062(8) -0.053(7) -0.030(6) 0.012(6)
C11 0.040(6) 0.054(7) 0.031(6) -0.012(5) 0.002(4) 0.000(5)
C42 0.054(7) 0.095(9) 0.044(7) -0.038(6) -0.011(6) 0.013(6)

loop_
_atom_type_symbol
_atom_type_description
_atom_type_scat_dispersion_real
_atom_type_scat_dispersion_imag
_atom_type_scat_source
C C 0.0033 0.0016 'International Tables Vol C Tables 4.2.6.8 and 6.1.1.4'
H H 0.0000 0.0000 'International Tables Vol C Tables 4.2.6.8 and 6.1.1.4'
B B 0.0013 0.0007 'International Tables Vol C Tables 4.2.6.8 and 6.1.1.4'
F F 0.0171 0.0103 'International Tables Vol C Tables 4.2.6.8 and 6.1.1.4'
O O 0.0106 0.0060 'International Tables Vol C Tables 4.2.6.8 and 6.1.1.4'
P P 0.1023 0.0942 'International Tables Vol C Tables 4.2.6.8 and 6.1.1.4'
Ru Ru -1.2594 0.8363 'International Tables Vol C Tables 4.2.6.8 and 6.1.1.4'

loop_
_geom_angle_atom_site_label_1
_geom_angle_atom_site_label_2
_geom_angle_atom_site_label_3
_geom_angle
_geom_angle_site_symmetry_1
_geom_angle_site_symmetry_3
_geom_angle_publ_flag
P5 Ru1 P2 90.20(7) . . ?
P5 Ru1 P3 93.22(7) . . ?
P2 Ru1 P3 176.23(7) . . ?
P5 Ru1 P1 152.14(8) . . ?
P2 Ru1 P1 71.40(7) . . ?
P3 Ru1 P1 104.83(7) . . ?
P5 Ru1 P4 92.15(7) . . ?
P2 Ru1 P4 110.60(7) . . ?
P3 Ru1 P4 70.89(7) . . ?
P1 Ru1 P4 113.58(7) . . ?
C32 P3 C26 102.2(4) . . ?
C32 P3 C38 106.2(4) . . ?
C26 P3 C38 104.8(4) . . ?
C32 P3 Ru1 125.2(3) . . ?
C26 P3 Ru1 120.8(3) . . ?
C38 P3 Ru1 94.8(2) . . ?
O2 P5 O3 107.5(3) . . ?
O2 P5 O1 98.1(3) . . ?
O3 P5 O1 102.6(3) . . ?
O2 P5 Ru1 112.6(2) . . ?
O3 P5 Ru1 113.7(2) . . ?
O1 P5 Ru1 120.5(2) . . ?
C1 P1 C13 102.8(3) . . ?
C1 P1 C7 99.6(4) . . ?
C13 P1 C7 104.5(4) . . ?
C1 P1 Ru1 121.8(3) . . ?
C13 P1 Ru1 93.0(2) . . ?
C7 P1 Ru1 130.0(3) . . ?
C20 P2 C14 102.5(4) . . ?
C20 P2 C13 105.8(4) . . ?
C14 P2 C13 107.0(4) . . ?
C20 P2 Ru1 124.6(3) . . ?
C14 P2 Ru1 119.7(3) . . ?
C13 P2 Ru1 94.9(2) . . ?
C39 P4 C45 98.6(4) . . ?
C39 P4 C38 103.9(4) . . ?
C45 P4 C38 105.1(3) . . ?
C39 P4 Ru1 125.2(3) . . ?
C45 P4 Ru1 126.9(3) . . ?
C38 P4 Ru1 92.9(2) . . ?
C53 O3 P5 126.7(5) . . ?
C51 O1 P5 121.8(5) . . ?
C52 O2 P5 125.2(5) . . ?
C37 C32 C33 117.9(8) . . ?
C37 C32 P3 121.7(7) . . ?
C33 C32 P3 120.4(6) . . ?
C18 C19 C14 120.8(9) . . ?
C21 C20 C25 119.0(8) . . ?
C21 C20 P2 121.5(6) . . ?
C25 C20 P2 119.1(6) . . ?
C15 C14 C19 118.7(8) . . ?
C15 C14 P2 120.8(6) . . ?
C19 C14 P2 120.2(6) . . ?
C3 C2 C1 120.3(8) . . ?
C2 C1 C6 118.7(7) . . ?
C2 C1 P1 122.2(6) . . ?
C6 C1 P1 119.0(6) . . ?
C27 C26 C31 117.9(8) . . ?
C27 C26 P3 122.7(7) . . ?
C31 C26 P3 119.4(6) . . ?
C15 C16 C17 118.6(9) . . ?
C48 C49 C50 119.7(8) . . ?
C24 C25 C20 120.4(8) . . ?
C14 C15 C16 121.2(9) . . ?
C20 C21 C22 120.2(8) . . ?
C45 C50 C49 120.5(8) . . ?
C47 C46 C45 120.8(8) . . ?
C47 C48 C49 120.2(8) . . ?
C5 C4 C3 120.1(8) . . ?
C48 C47 C46 120.5(8) . . ?
C19 C18 C17 120.2(9) . . ?
C1 C6 C5 120.8(8) . . ?
C50 C45 C46 118.3(7) . . ?
C50 C45 P4 119.5(6) . . ?
C46 C45 P4 122.0(6) . . ?
C39 C44 C43 120.6(8) . . ?
C40 C39 C44 118.5(8) . . ?
C40 C39 P4 120.3(6) . . ?
C44 C39 P4 121.2(6) . . ?
C8 C7 C12 119.0(8) . . ?
C8 C7 P1 123.7(7) . . ?
C12 C7 P1 117.3(6) . . ?
C2 C3 C4 120.2(8) . . ?
P4 C38 P3 96.9(4) . . ?
C34 C33 C32 120.9(8) . . ?
C23 C22 C21 120.8(9) . . ?
C4 C5 C6 119.8(8) . . ?
C7 C8 C9 120.5(9) . . ?
C24 C23 C22 118.9(9) . . ?
C18 C17 C16 120.5(9) . . ?
C11 C12 C7 119.6(9) . . ?
C36 C37 C32 120.4(9) . . ?
C10 C9 C8 119.8(9) . . ?
C35 C36 C37 120.3(9) . . ?
C23 C24 C25 120.8(8) . . ?
C30 C31 C26 120.9(9) . . ?
P1 C13 P2 96.8(4) . . ?
C29 C30 C31 119.4(9) . . ?
C28 C29 C30 120.0(8) . . ?
C41 C40 C39 119.8(9) . . ?
C11 C10 C9 120.2(9) . . ?
C26 C27 C28 121.0(9) . . ?
C36 C35 C34 120.6(9) . . ?
C42 C43 C44 119.7(9) . . ?
C33 C34 C35 119.9(9) . . ?
C29 C28 C27 120.8(9) . . ?
F2 B1 F1 110.1(8) . . ?
F2 B1 F4 110.9(9) . . ?
F1 B1 F4 109.4(9) . . ?
F2 B1 F3 108.5(10) . . ?
F1 B1 F3 109.0(9) . . ?
F4 B1 F3 108.9(8) . . ?
C40 C41 C42 121.4(10) . . ?
C10 C11 C12 120.9(9) . . ?
C43 C42 C41 119.8(10) . . ?

loop_
_geom_bond_atom_site_label_1
_geom_bond_atom_site_label_2
_geom_bond_distance
_geom_bond_site_symmetry_2
_geom_bond_publ_flag
Ru1 P5 2.249(2) . ?
Ru1 P2 2.316(2) . ?
Ru1 P3 2.349(2) . ?
Ru1 P1 2.379(2) . ?
Ru1 P4 2.417(2) . ?
P3 C32 1.806(8) . ?
P3 C26 1.832(8) . ?
P3 C38 1.854(8) . ?
P5 O2 1.585(5) . ?
P5 O3 1.605(5) . ?
P5 O1 1.612(5) . ?
P1 C1 1.822(8) . ?
P1 C13 1.829(8) . ?
P1 C7 1.837(8) . ?
P2 C20 1.806(8) . ?
P2 C14 1.830(8) . ?
P2 C13 1.836(8) . ?
P4 C39 1.826(8) . ?
P4 C45 1.835(8) . ?
P4 C38 1.840(8) . ?
O3 C53 1.430(9) . ?
O1 C51 1.409(9) . ?
O2 C52 1.450(9) . ?
F1 B1 1.378(12) . ?
F4 B1 1.380(12) . ?
F3 B1 1.381(13) . ?
C32 C37 1.392(11) . ?
C32 C33 1.402(11) . ?
F2 B1 1.361(12) . ?
C19 C18 1.364(12) . ?
C19 C14 1.402(11) . ?
C20 C21 1.382(11) . ?
C20 C25 1.394(11) . ?
C14 C15 1.378(11) . ?
C2 C3 1.383(11) . ?
C2 C1 1.388(11) . ?
C1 C6 1.390(10) . ?
C26 C27 1.373(11) . ?
C26 C31 1.391(12) . ?
C16 C15 1.388(12) . ?
C16 C17 1.399(13) . ?
C49 C48 1.382(12) . ?
C49 C50 1.405(11) . ?
C25 C24 1.388(12) . ?
C21 C22 1.397(12) . ?
C50 C45 1.386(11) . ?
C46 C47 1.376(11) . ?
C46 C45 1.407(11) . ?
C48 C47 1.373(12) . ?
C4 C5 1.363(13) . ?
C4 C3 1.393(12) . ?
C18 C17 1.375(13) . ?
C6 C5 1.394(11) . ?
C44 C39 1.386(11) . ?
C44 C43 1.400(12) . ?
C39 C40 1.385(11) . ?
C7 C8 1.361(12) . ?
C7 C12 1.408(11) . ?
C33 C34 1.365(12) . ?
C22 C23 1.383(13) . ?
C8 C9 1.396(13) . ?
C23 C24 1.382(13) . ?
C12 C11 1.392(13) . ?
C37 C36 1.391(13) . ?
C9 C10 1.386(15) . ?
C36 C35 1.347(13) . ?
C31 C30 1.383(12) . ?
C30 C29 1.380(13) . ?
C29 C28 1.348(14) . ?
C40 C41 1.369(14) . ?
C10 C11 1.340(14) . ?
C27 C28 1.378(12) . ?
C35 C34 1.386(12) . ?
C43 C42 1.350(14) . ?
C41 C42 1.377(16) . ?
